data_7036500
loop_
_publ_author_name
'Zhang, Zong-Hui'
'Liu, Bing'
'Xu, Ling'
'Jiao, Huan'

_publ_section_title
;
 Combination effect of ionic liquid components on the structure and
 properties in 1,4-benzenedicarboxylate based zinc metal-organic
 frameworks.
;
_journal_issue 41
_journal_name_full 'Dalton transactions (Cambridge, England : 2003)'
_journal_page_first 17980
_journal_page_last 17989
_journal_paper_doi 10.1039/c5dt02672e
_journal_volume 44
_journal_year 2015
_chemical_formula_moiety 'C24 H12 I2 O12 Zn3, 2(C9 H17 N2)'
_chemical_formula_sum 'C42 H46 I2 N4 O12 Zn3'
_chemical_formula_weight 1248.74
_chemical_name_systematic
; 
 ? 
;
_space_group_IT_number 14
_symmetry_cell_setting monoclinic
_symmetry_space_group_name_Hall '-P 2ybc'
_symmetry_space_group_name_H-M 'P 1 21/c 1'
_atom_sites_solution_hydrogens geom
_atom_sites_solution_primary direct
_atom_sites_solution_secondary difmap
_audit_block_doi 10.5517/cc1j5jfn
_audit_creation_method SHELXL-97
_audit_update_record
;
2015-06-08 deposited with the CCDC.
2015-09-11 downloaded from the CCDC.
;
_cell_angle_alpha 90.00
_cell_angle_beta 108.303(7)
_cell_angle_gamma 90.00
_cell_formula_units_Z 2
_cell_length_a 13.3605(10)
_cell_length_b 9.8772(4)
_cell_length_c 18.3026(9)
_cell_measurement_temperature 293(2)
_cell_volume 2293.1(2)
_computing_cell_refinement 'CrystalClear (Rigaku Corp., 2002)'
_computing_data_collection 'CrystalClear (Rigaku Corp., 2002)'
_computing_data_reduction 'CrystalClear (Rigaku Corp., 2002)'
_computing_molecular_graphics 'Siemens SHELXTL^TM^ 5'
_computing_publication_material 'Siemens SHELXTL^TM^ 5'
_computing_structure_refinement 'Siemens SHELXTL^TM^ 5'
_computing_structure_solution 'Siemens SHELXTL^TM^ 5'
_diffrn_ambient_temperature 293(2)
_diffrn_measured_fraction_theta_full 0.995
_diffrn_measured_fraction_theta_max 0.995
_diffrn_measurement_device_type 'Rigaku Mercury CCD'
_diffrn_measurement_method \w
_diffrn_radiation_monochromator graphite
_diffrn_radiation_source 'rotating-anode generator'
_diffrn_radiation_type MoK\a
_diffrn_radiation_wavelength 0.71073
_diffrn_reflns_av_R_equivalents 0.0786
_diffrn_reflns_av_sigmaI/netI 0.1273
_diffrn_reflns_limit_h_max 15
_diffrn_reflns_limit_h_min -12
_diffrn_reflns_limit_k_max 11
_diffrn_reflns_limit_k_min -11
_diffrn_reflns_limit_l_max 19
_diffrn_reflns_limit_l_min -21
_diffrn_reflns_number 9289
_diffrn_reflns_theta_full 25.03
_diffrn_reflns_theta_max 25.03
_diffrn_reflns_theta_min 3.69
_exptl_absorpt_coefficient_mu 2.967
_exptl_absorpt_correction_T_max 0.942
_exptl_absorpt_correction_T_min 0.899
_exptl_absorpt_correction_type multi-scan
_exptl_absorpt_process_details 'Sphere (CrystalClear)'
_exptl_crystal_colour colorless
_exptl_crystal_density_diffrn 1.809
_exptl_crystal_density_method 'not measured'
_exptl_crystal_description Prism
_exptl_crystal_F_000 1236
_exptl_crystal_size_max 0.12
_exptl_crystal_size_mid 0.03
_exptl_crystal_size_min 0.02
_refine_diff_density_max 1.110
_refine_diff_density_min -0.642
_refine_diff_density_rms 0.148
_refine_ls_extinction_method none
_refine_ls_goodness_of_fit_ref 0.997
_refine_ls_hydrogen_treatment constr
_refine_ls_matrix_type full
_refine_ls_number_parameters 286
_refine_ls_number_reflns 4028
_refine_ls_number_restraints 1
_refine_ls_restrained_S_all 0.997
_refine_ls_R_factor_all 0.1243
_refine_ls_R_factor_gt 0.0628
_refine_ls_shift/su_max 0.000
_refine_ls_shift/su_mean 0.000
_refine_ls_structure_factor_coef Fsqd
_refine_ls_weighting_details 'calc w=1/[\s^2^(Fo^2^)+(0.0423P)^2^+0.0000P] where P=(Fo^2^+2Fc^2^)/3'
_refine_ls_weighting_scheme calc
_refine_ls_wR_factor_gt 0.1129
_refine_ls_wR_factor_ref 0.1383
_reflns_number_gt 2361
_reflns_number_total 4028
_reflns_threshold_expression >2sigma(I)
_cod_data_source_file c5dt02672e2.cif
_cod_data_source_block 14
_cod_depositor_comments
;
The following automatic conversions were performed:

'_symmetry_cell_setting' value 'Monoclinic' changed to 'monoclinic'
according to
/usr/data/users/saulius/crontab/automatic-downloads/rss-feeds/RSC/lib/dictionaries/cif_core.dic
dictionary named 'cif_core.dic' version 2.4.2 from 2011-04-26.

Automatic conversion script
Id: cif_fix_values 3271 2015-04-21 07:52:19Z andrius 

 Adding full bibliography for 7036490--7036500.cif.
;
_cod_original_sg_symbol_H-M P2(1)/c
_cod_database_code 7036500

loop_
_symmetry_equiv_pos_as_xyz
'x, y, z'
'-x, y+1/2, -z+1/2'
'-x, -y, -z'
'x, -y-1/2, z-1/2'

loop_
_atom_site_label
_atom_site_type_symbol
_atom_site_fract_x
_atom_site_fract_y
_atom_site_fract_z
_atom_site_U_iso_or_equiv
_atom_site_adp_type
_atom_site_occupancy
_atom_site_symmetry_multiplicity
_atom_site_calc_flag
_atom_site_refinement_flags
Zn1 Zn 0.25264(5) 0.94764(6) 0.05761(3) 0.02792(18) Uani 1 1 d .
Zn2 Zn 0.0000 1.0000 0.0000 0.0263(2) Uani 1 2 d S
I1 I 0.42857(4) 0.82941(5) 0.07085(3) 0.05542(16) Uani 1 1 d .
O11 O 0.2629(3) 1.0607(4) 0.14900(19) 0.0362(12) Uani 1 1 d .
O12 O 0.0887(3) 1.0875(4) 0.10178(19) 0.0401(13) Uani 1 1 d .
O13 O 0.2409(3) 1.4255(4) 0.4718(2) 0.0438(13) Uani 1 1 d U
O14 O 0.0681(3) 1.3915(4) 0.4347(2) 0.0439(12) Uani 1 1 d .
C11 C 0.1726(5) 1.1756(6) 0.2242(3) 0.0299(16) Uani 1 1 d .
C12 C 0.2631(5) 1.2258(6) 0.2764(3) 0.0334(16) Uani 1 1 d .
H12A H 0.3277 1.2161 0.2677 0.040 Uiso 1 1 calc R
C13 C 0.2570(5) 1.2914(6) 0.3424(3) 0.0433(19) Uani 1 1 d .
H13A H 0.3180 1.3258 0.3775 0.052 Uiso 1 1 calc R
C14 C 0.1636(5) 1.3058(5) 0.3562(3) 0.0260(15) Uani 1 1 d .
C15 C 0.0714(5) 1.2563(6) 0.3035(3) 0.0389(18) Uani 1 1 d .
H15A H 0.0070 1.2667 0.3123 0.047 Uiso 1 1 calc R
C16 C 0.0771(5) 1.1914(6) 0.2378(3) 0.045(2) Uani 1 1 d .
H16A H 0.0159 1.1580 0.2023 0.053 Uiso 1 1 calc R
C17 C 0.1746(5) 1.1012(5) 0.1522(3) 0.0278(16) Uani 1 1 d .
C18 C 0.1567(5) 1.3817(6) 0.4265(3) 0.0349(17) Uani 1 1 d U
O21 O 0.1214(3) 0.8372(3) 0.02059(19) 0.0280(10) Uani 1 1 d .
O22 O 0.1865(4) 0.7311(4) 0.1320(2) 0.0496(14) Uani 1 1 d .
C21 C 0.0546(5) 0.6161(5) 0.0321(3) 0.0284(15) Uani 1 1 d .
C22 C -0.0043(5) 0.6125(6) -0.0444(3) 0.0353(17) Uani 1 1 d .
H22A H -0.0078 0.6888 -0.0749 0.042 Uiso 1 1 calc R
C23 C 0.0578(5) 0.5022(6) 0.0763(3) 0.0356(17) Uani 1 1 d .
H23A H 0.0968 0.5033 0.1283 0.043 Uiso 1 1 calc R
C24 C 0.1257(5) 0.7341(6) 0.0666(3) 0.0298(16) Uani 1 1 d .
N1 N 0.5809(5) 1.2998(6) 0.6865(3) 0.065(2) Uani 1 1 d .
N2 N 0.4457(5) 1.1698(6) 0.6388(3) 0.062(2) Uani 1 1 d .
C1 C 0.4889(6) 1.2857(8) 0.6320(4) 0.062(3) Uani 1 1 d .
H1A H 0.4591 1.3497 0.5942 0.074 Uiso 1 1 calc R
C2 C 0.5959(7) 1.1835(8) 0.7279(4) 0.073(3) Uani 1 1 d .
H2A H 0.6544 1.1643 0.7701 0.088 Uiso 1 1 calc R
C3 C 0.5158(7) 1.1025(9) 0.6996(4) 0.083(3) Uani 1 1 d .
H3A H 0.5077 1.0161 0.7171 0.099 Uiso 1 1 calc R
C4 C 0.6549(7) 1.4101(8) 0.6950(5) 0.099(4) Uani 1 1 d .
H4A H 0.6233 1.4806 0.6591 0.149 Uiso 1 1 calc R
H4B H 0.7173 1.3778 0.6852 0.149 Uiso 1 1 calc R
H4C H 0.6734 1.4451 0.7465 0.149 Uiso 1 1 calc R
C5 C 0.3479(7) 1.1153(8) 0.5862(4) 0.079(3) Uani 1 1 d .
H5A H 0.2956 1.1868 0.5724 0.095 Uiso 1 1 calc R
H5B H 0.3216 1.0451 0.6124 0.095 Uiso 1 1 calc R
C6 C 0.3618(6) 1.0584(7) 0.5153(4) 0.057(2) Uani 1 1 d .
H6A H 0.4196 0.9940 0.5292 0.068 Uiso 1 1 calc R
H6B H 0.3806 1.1308 0.4862 0.068 Uiso 1 1 calc R
C7 C 0.2621(6) 0.9873(7) 0.4640(4) 0.058(2) Uani 1 1 d .
H7A H 0.2423 0.9170 0.4939 0.070 Uiso 1 1 calc R
H7B H 0.2050 1.0526 0.4493 0.070 Uiso 1 1 calc R
C8 C 0.2744(6) 0.9254(7) 0.3928(4) 0.063(2) Uani 1 1 d .
H8A H 0.3317 0.8604 0.4075 0.075 Uiso 1 1 calc R
H8B H 0.2938 0.9958 0.3628 0.075 Uiso 1 1 calc R
C9 C 0.1754(7) 0.8542(8) 0.3422(4) 0.087(3) Uani 1 1 d .
H9A H 0.1882 0.8191 0.2971 0.131 Uiso 1 1 calc R
H9B H 0.1182 0.9177 0.3273 0.131 Uiso 1 1 calc R
H9C H 0.1576 0.7812 0.3705 0.131 Uiso 1 1 calc R

loop_
_atom_site_aniso_label
_atom_site_aniso_U_11
_atom_site_aniso_U_22
_atom_site_aniso_U_33
_atom_site_aniso_U_23
_atom_site_aniso_U_13
_atom_site_aniso_U_12
Zn1 0.0370(4) 0.0249(4) 0.0240(3) -0.0007(3) 0.0128(3) -0.0012(3)
Zn2 0.0337(6) 0.0272(5) 0.0204(4) -0.0004(4) 0.0122(4) -0.0034(5)
I1 0.0429(3) 0.0543(3) 0.0695(3) -0.0123(2) 0.0183(2) 0.0086(3)
O11 0.041(3) 0.041(2) 0.0277(19) -0.0122(17) 0.0116(17) 0.008(2)
O12 0.045(3) 0.036(2) 0.028(2) -0.0105(18) -0.0046(18) 0.010(2)
O13 0.048(3) 0.051(3) 0.034(2) -0.0199(19) 0.0170(18) 0.002(2)
O14 0.037(3) 0.054(3) 0.048(2) -0.027(2) 0.0243(18) -0.010(2)
C11 0.038(4) 0.028(3) 0.021(3) -0.007(2) 0.006(2) -0.010(3)
C12 0.037(4) 0.033(3) 0.038(3) -0.009(3) 0.021(3) 0.001(3)
C13 0.055(4) 0.046(4) 0.034(3) -0.009(3) 0.022(3) -0.010(4)
C14 0.034(4) 0.024(3) 0.023(3) -0.003(2) 0.013(2) -0.001(3)
C15 0.024(4) 0.052(4) 0.044(3) -0.011(3) 0.016(3) -0.001(3)
C16 0.039(4) 0.058(4) 0.032(3) -0.017(3) 0.005(3) -0.009(4)
C17 0.044(4) 0.012(3) 0.027(3) 0.004(2) 0.011(3) -0.002(3)
C18 0.061(4) 0.014(3) 0.037(3) 0.001(2) 0.027(3) -0.002(3)
O21 0.028(2) 0.018(2) 0.0377(19) 0.0013(16) 0.0097(16) -0.0009(18)
O22 0.058(3) 0.032(2) 0.047(2) 0.009(2) 0.000(2) -0.014(2)
C21 0.039(4) 0.012(3) 0.037(3) 0.002(2) 0.016(2) -0.008(3)
C22 0.045(4) 0.027(3) 0.036(3) 0.003(3) 0.015(3) 0.005(3)
C23 0.048(4) 0.028(3) 0.029(3) -0.004(3) 0.010(3) -0.005(3)
C24 0.029(4) 0.022(3) 0.040(3) 0.006(3) 0.014(3) 0.005(3)
N1 0.069(5) 0.067(4) 0.053(3) -0.018(3) 0.012(3) 0.002(4)
N2 0.078(5) 0.066(4) 0.044(3) -0.005(3) 0.020(3) 0.001(4)
C1 0.058(6) 0.056(5) 0.058(4) -0.007(4) -0.001(4) 0.000(4)
C2 0.076(6) 0.091(6) 0.048(4) 0.014(4) 0.012(4) -0.016(5)
C3 0.105(7) 0.085(6) 0.064(4) 0.028(4) 0.035(4) 0.003(6)
C4 0.090(8) 0.072(6) 0.130(7) -0.036(5) 0.028(6) -0.008(6)
C5 0.106(7) 0.072(6) 0.067(5) -0.004(4) 0.037(4) 0.016(6)
C6 0.059(5) 0.047(4) 0.071(4) 0.000(4) 0.030(4) -0.009(4)
C7 0.061(5) 0.044(4) 0.070(4) 0.015(4) 0.020(4) 0.002(4)
C8 0.069(5) 0.065(5) 0.059(4) 0.012(4) 0.028(4) -0.008(4)
C9 0.090(7) 0.082(6) 0.078(5) -0.012(5) 0.011(5) -0.006(6)

loop_
_atom_type_symbol
_atom_type_description
_atom_type_scat_dispersion_real
_atom_type_scat_dispersion_imag
_atom_type_scat_source
C C 0.0033 0.0016 'International Tables Vol C Tables 4.2.6.8 and 6.1.1.4'
H H 0.0000 0.0000 'International Tables Vol C Tables 4.2.6.8 and 6.1.1.4'
N N 0.0061 0.0033 'International Tables Vol C Tables 4.2.6.8 and 6.1.1.4'
O O 0.0106 0.0060 'International Tables Vol C Tables 4.2.6.8 and 6.1.1.4'
Zn Zn 0.2839 1.4301 'International Tables Vol C Tables 4.2.6.8 and 6.1.1.4'
I I -0.4742 1.8119 'International Tables Vol C Tables 4.2.6.8 and 6.1.1.4'

loop_
_geom_angle_atom_site_label_1
_geom_angle_atom_site_label_2
_geom_angle_atom_site_label_3
_geom_angle
_geom_angle_site_symmetry_1
_geom_angle_site_symmetry_3
O13 Zn1 O11 106.32(16) 4_585 .
O13 Zn1 O21 103.56(15) 4_585 .
O11 Zn1 O21 114.56(16) . .
O13 Zn1 I1 101.85(13) 4_585 .
O11 Zn1 I1 111.02(12) . .
O21 Zn1 I1 117.69(11) . .
O14 Zn2 O14 180.0 4_585 2_545
O14 Zn2 O12 85.73(16) 4_585 3_575
O14 Zn2 O12 94.27(16) 2_545 3_575
O14 Zn2 O12 94.27(16) 4_585 .
O14 Zn2 O12 85.73(16) 2_545 .
O12 Zn2 O12 180.00(14) 3_575 .
O14 Zn2 O21 87.51(15) 4_585 3_575
O14 Zn2 O21 92.49(15) 2_545 3_575
O12 Zn2 O21 88.21(14) 3_575 3_575
O12 Zn2 O21 91.79(14) . 3_575
O14 Zn2 O21 92.49(15) 4_585 .
O14 Zn2 O21 87.51(15) 2_545 .
O12 Zn2 O21 91.79(14) 3_575 .
O12 Zn2 O21 88.21(14) . .
O21 Zn2 O21 180.00(18) 3_575 .
C17 O11 Zn1 113.5(3) . .
C17 O12 Zn2 149.2(4) . .
C18 O13 Zn1 125.4(4) . 4_586
C18 O14 Zn2 137.3(4) . 2
C12 C11 C16 119.6(5) . .
C12 C11 C17 121.8(6) . .
C16 C11 C17 118.7(5) . .
C11 C12 C13 119.4(6) . .
C11 C12 H12A 120.3 . .
C13 C12 H12A 120.3 . .
C14 C13 C12 121.2(5) . .
C14 C13 H13A 119.4 . .
C12 C13 H13A 119.4 . .
C13 C14 C15 120.0(5) . .
C13 C14 C18 121.0(5) . .
C15 C14 C18 119.0(5) . .
C16 C15 C14 119.0(6) . .
C16 C15 H15A 120.5 . .
C14 C15 H15A 120.5 . .
C11 C16 C15 120.9(5) . .
C11 C16 H16A 119.6 . .
C15 C16 H16A 119.6 . .
O12 C17 O11 126.4(5) . .
O12 C17 C11 115.9(6) . .
O11 C17 C11 117.7(5) . .
O14 C18 O13 126.0(5) . .
O14 C18 C14 117.1(5) . .
O13 C18 C14 117.0(6) . .
C24 O21 Zn1 110.5(3) . .
C24 O21 Zn2 123.5(4) . .
Zn1 O21 Zn2 100.27(14) . .
C22 C21 C23 118.6(5) . .
C22 C21 C24 122.0(5) . .
C23 C21 C24 118.9(5) . .
C23 C22 C21 120.7(5) 3_565 .
C23 C22 H22A 119.6 3_565 .
C21 C22 H22A 119.6 . .
C22 C23 C21 120.7(5) 3_565 .
C22 C23 H23A 119.7 3_565 .
C21 C23 H23A 119.7 . .
O22 C24 O21 122.1(5) . .
O22 C24 C21 122.1(5) . .
O21 C24 C21 115.8(4) . .
C1 N1 C2 105.7(7) . .
C1 N1 C4 127.0(7) . .
C2 N1 C4 127.0(7) . .
C1 N2 C3 106.9(7) . .
C1 N2 C5 126.2(6) . .
C3 N2 C5 126.5(7) . .
N2 C1 N1 110.7(7) . .
N2 C1 H1A 124.6 . .
N1 C1 H1A 124.6 . .
C3 C2 N1 109.8(7) . .
C3 C2 H2A 125.1 . .
N1 C2 H2A 125.1 . .
C2 C3 N2 106.8(7) . .
C2 C3 H3A 126.6 . .
N2 C3 H3A 126.6 . .
N1 C4 H4A 109.5 . .
N1 C4 H4B 109.5 . .
H4A C4 H4B 109.5 . .
N1 C4 H4C 109.5 . .
H4A C4 H4C 109.5 . .
H4B C4 H4C 109.5 . .
N2 C5 C6 112.7(7) . .
N2 C5 H5A 109.1 . .
C6 C5 H5A 109.1 . .
N2 C5 H5B 109.1 . .
C6 C5 H5B 109.1 . .
H5A C5 H5B 107.8 . .
C5 C6 C7 112.7(6) . .
C5 C6 H6A 109.1 . .
C7 C6 H6A 109.1 . .
C5 C6 H6B 109.1 . .
C7 C6 H6B 109.1 . .
H6A C6 H6B 107.8 . .
C8 C7 C6 114.0(6) . .
C8 C7 H7A 108.7 . .
C6 C7 H7A 108.7 . .
C8 C7 H7B 108.7 . .
C6 C7 H7B 108.7 . .
H7A C7 H7B 107.6 . .
C7 C8 C9 113.9(7) . .
C7 C8 H8A 108.8 . .
C9 C8 H8A 108.8 . .
C7 C8 H8B 108.8 . .
C9 C8 H8B 108.8 . .
H8A C8 H8B 107.7 . .
C8 C9 H9A 109.5 . .
C8 C9 H9B 109.5 . .
H9A C9 H9B 109.5 . .
C8 C9 H9C 109.5 . .
H9A C9 H9C 109.5 . .
H9B C9 H9C 109.5 . .

loop_
_geom_bond_atom_site_label_1
_geom_bond_atom_site_label_2
_geom_bond_distance
_geom_bond_site_symmetry_2
Zn1 O13 1.976(4) 4_585
Zn1 O11 1.980(3) .
Zn1 O21 1.995(4) .
Zn1 I1 2.5669(9) .
Zn2 O14 2.022(4) 4_585
Zn2 O14 2.022(4) 2_545
Zn2 O12 2.058(3) 3_575
Zn2 O12 2.058(3) .
Zn2 O21 2.230(4) 3_575
Zn2 O21 2.230(4) .
O11 C17 1.264(7) .
O12 C17 1.234(6) .
O13 C18 1.246(7) .
O13 Zn1 1.976(4) 4_586
O14 C18 1.242(7) .
O14 Zn2 2.022(4) 2
C11 C12 1.376(7) .
C11 C16 1.383(9) .
C11 C17 1.518(7) .
C12 C13 1.395(7) .
C12 H12A 0.9300 .
C13 C14 1.357(8) .
C13 H13A 0.9300 .
C14 C15 1.392(8) .
C14 C18 1.517(7) .
C15 C16 1.387(8) .
C15 H15A 0.9300 .
C16 H16A 0.9300 .
O21 C24 1.312(6) .
O22 C24 1.217(6) .
C21 C22 1.375(7) .
C21 C23 1.379(7) .
C21 C24 1.511(8) .
C22 C23 1.368(8) 3_565
C22 H22A 0.9300 .
C23 C22 1.368(8) 3_565
C23 H23A 0.9300 .
N1 C1 1.324(9) .
N1 C2 1.356(9) .
N1 C4 1.446(10) .
N2 C1 1.306(9) .
N2 C3 1.379(9) .
N2 C5 1.460(9) .
C1 H1A 0.9300 .
C2 C3 1.305(11) .
C2 H2A 0.9300 .
C3 H3A 0.9300 .
C4 H4A 0.9600 .
C4 H4B 0.9600 .
C4 H4C 0.9600 .
C5 C6 1.480(9) .
C5 H5A 0.9700 .
C5 H5B 0.9700 .
C6 C7 1.537(9) .
C6 H6A 0.9700 .
C6 H6B 0.9700 .
C7 C8 1.495(9) .
C7 H7A 0.9700 .
C7 H7B 0.9700 .
C8 C9 1.527(10) .
C8 H8A 0.9700 .
C8 H8B 0.9700 .
C9 H9A 0.9600 .
C9 H9B 0.9600 .
C9 H9C 0.9600 .

loop_
_geom_torsion_atom_site_label_1
_geom_torsion_atom_site_label_2
_geom_torsion_atom_site_label_3
_geom_torsion_atom_site_label_4
_geom_torsion
_geom_torsion_site_symmetry_1
_geom_torsion_site_symmetry_4
O13 Zn1 O11 C17 82.3(4) 4_585 .
O21 Zn1 O11 C17 -31.5(4) . .
I1 Zn1 O11 C17 -167.7(3) . .
O14 Zn2 O12 C17 -71.1(8) 4_585 .
O14 Zn2 O12 C17 108.9(8) 2_545 .
O12 Zn2 O12 C17 130(17) 3_575 .
O21 Zn2 O12 C17 -158.7(8) 3_575 .
O21 Zn2 O12 C17 21.3(8) . .
C16 C11 C12 C13 0.3(9) . .
C17 C11 C12 C13 -178.9(5) . .
C11 C12 C13 C14 0.3(9) . .
C12 C13 C14 C15 -0.8(9) . .
C12 C13 C14 C18 -177.7(5) . .
C13 C14 C15 C16 0.7(9) . .
C18 C14 C15 C16 177.6(5) . .
C12 C11 C16 C15 -0.4(9) . .
C17 C11 C16 C15 178.7(5) . .
C14 C15 C16 C11 0.0(9) . .
Zn2 O12 C17 O11 11.4(12) . .
Zn2 O12 C17 C11 -169.4(5) . .
Zn1 O11 C17 O12 -7.4(7) . .
Zn1 O11 C17 C11 173.5(4) . .
C12 C11 C17 O12 -164.4(5) . .
C16 C11 C17 O12 16.5(8) . .
C12 C11 C17 O11 14.9(8) . .
C16 C11 C17 O11 -164.3(5) . .
Zn2 O14 C18 O13 15.2(10) 2 .
Zn2 O14 C18 C14 -166.7(4) 2 .
Zn1 O13 C18 O14 -12.7(8) 4_586 .
Zn1 O13 C18 C14 169.3(3) 4_586 .
C13 C14 C18 O14 179.4(5) . .
C15 C14 C18 O14 2.5(8) . .
C13 C14 C18 O13 -2.4(8) . .
C15 C14 C18 O13 -179.3(5) . .
O13 Zn1 O21 C24 170.1(4) 4_585 .
O11 Zn1 O21 C24 -74.5(4) . .
I1 Zn1 O21 C24 58.7(4) . .
O13 Zn1 O21 Zn2 -58.12(18) 4_585 .
O11 Zn1 O21 Zn2 57.23(18) . .
I1 Zn1 O21 Zn2 -169.54(6) . .
O14 Zn2 O21 C24 174.9(4) 4_585 .
O14 Zn2 O21 C24 -5.1(4) 2_545 .
O12 Zn2 O21 C24 -99.3(4) 3_575 .
O12 Zn2 O21 C24 80.7(4) . .
O21 Zn2 O21 C24 43(40) 3_575 .
O14 Zn2 O21 Zn1 51.81(16) 4_585 .
O14 Zn2 O21 Zn1 -128.19(16) 2_545 .
O12 Zn2 O21 Zn1 137.62(17) 3_575 .
O12 Zn2 O21 Zn1 -42.38(17) . .
O21 Zn2 O21 Zn1 -80(40) 3_575 .
C23 C21 C22 C23 -0.6(10) . 3_565
C24 C21 C22 C23 171.9(6) . 3_565
C22 C21 C23 C22 0.6(10) . 3_565
C24 C21 C23 C22 -172.1(6) . 3_565
Zn1 O21 C24 O22 18.9(7) . .
Zn2 O21 C24 O22 -99.4(6) . .
Zn1 O21 C24 C21 -158.0(4) . .
Zn2 O21 C24 C21 83.6(5) . .
C22 C21 C24 O22 -171.7(6) . .
C23 C21 C24 O22 0.7(9) . .
C22 C21 C24 O21 5.2(9) . .
C23 C21 C24 O21 177.7(5) . .
C3 N2 C1 N1 -2.3(9) . .
C5 N2 C1 N1 -175.5(7) . .
C2 N1 C1 N2 1.5(9) . .
C4 N1 C1 N2 175.8(7) . .
C1 N1 C2 C3 -0.1(10) . .
C4 N1 C2 C3 -174.3(8) . .
N1 C2 C3 N2 -1.3(10) . .
C1 N2 C3 C2 2.2(10) . .
C5 N2 C3 C2 175.4(7) . .
C1 N2 C5 C6 77.7(10) . .
C3 N2 C5 C6 -94.2(9) . .
N2 C5 C6 C7 173.7(6) . .
C5 C6 C7 C8 -178.5(6) . .
C6 C7 C8 C9 179.7(6) . .
